data_1563563
loop_
_publ_author_name
'Beekman, M.'
'Stefanoski, S.'
'Wong-Ng, W.'
'Kaduk, J.A.'
'Huang, Q.'
'Reeg, C.'
'Bowers, C.R.'
'Nolas, G.S.'

_publ_section_title
;
 Structure and thermal conductivity of Na1&#x2212;Ge3+
;
_journal_issue 6
_journal_name_full 'Journal of Solid State Chemistry'
_journal_page_first 1272
_journal_page_last 1277
_journal_paper_doi 10.1016/j.jssc.2010.03.035
_journal_volume 183
_journal_year 2010
_chemical_formula_sum 'Ge12.31 Na2.85'
_chemical_formula_weight 959.05
_space_group_IT_number 175
_space_group_name_Hall '-P 6'
_space_group_name_H-M_alt 'P 6/m'
_symmetry_cell_setting hexagonal
_symmetry_space_group_name_H-M 'P 6/m'
_cell_angle_alpha 90.0
_cell_angle_beta 90.0
_cell_angle_gamma 120.0
_cell_formula_units_Z 2
_cell_length_a 15.05399(5)
_cell_length_b 15.05399
_cell_length_c 3.968450(15)
_cell_volume 778.852(4)
_computing_structure_refinement GSAS
_diffrn_radiation_polarisn_ratio 0.97
_diffrn_radiation_probe x-ray
_diffrn_radiation_type synchrotron
_diffrn_radiation_wavelength 0.4958
_exptl_absorpt_correction_T_max 1.00000
_exptl_absorpt_correction_T_min 1.00000
_exptl_absorpt_process_details
;   GSAS Absorption/surface roughness correction: function number 0
 No correction is applied.
;
_pd_calc_method 'Rietveld Refinement'
_pd_instr_location ' ?'
_pd_meas_2theta_range_inc 0.001
_pd_meas_2theta_range_max 43.9
_pd_meas_2theta_range_min 2.0
_pd_meas_number_of_points 41901
_pd_proc_2theta_range_inc 0.001
_pd_proc_2theta_range_max 43.9
_pd_proc_2theta_range_min 2.0
_pd_proc_info_datetime 2006-06-17T08:48:29
_pd_proc_info_excluded_regions ' ?'
_pd_proc_ls_background_function
;   GSAS Background function number 1 with  3 terms.
 Shifted Chebyshev function of 1st kind
      1:   -12.8704     2:   -5.41763     3:    4.34555    
;
_pd_proc_ls_peak_cutoff 0.01000
_pd_proc_ls_profile_function
;
 CW Profile function number 2 with  18 terms
 Profile coefficients for Simpson's rule integration of pseudovoigt function
 C.J. Howard (1982). J. Appl. Cryst.,15,615-620.
 P. Thompson, D.E. Cox & J.B. Hastings (1987). J. Appl. Cryst.,20,79-83.
 #1(GU)   =   59.040 #2(GV)   =    0.000 #3(GW)   =    0.059
 #4(LX)   =    0.224 #5(LY)   =   21.144 #6(trns) =    0.000
 #7(asym) =   0.0475 #8(shft) =   0.0000 #9(GP)   =    0.000
 #10(stec)=    -0.28 #11(ptec)=     0.00 #12(sfec)=     0.00
 #13(L11) =    0.000 #14(L22) =    0.000 #15(L33) =    0.000
 #16(L12) =    0.000 #17(L13) =    0.000 #18(L23) =    0.000
 Peak tails are ignored  where the intensity is below 0.0100 times the peak
   Aniso. broadening axis   0.0   0.0   1.0
;
_pd_proc_ls_prof_R_factor 0.0257
_pd_proc_ls_prof_wR_expected 0.0303
_pd_proc_ls_prof_wR_factor 0.0445
_pd_proc_number_of_points 41901
_pd_spec_mounting ' ?'
_refine_ls_goodness_of_fit_all 1.47
_refine_ls_matrix_type full
_refine_ls_number_parameters 28
_refine_ls_number_restraints 8
_refine_ls_R_Fsqd_factor 0.10255
_refine_ls_shift/su_max 0.04
_refine_ls_shift/su_mean 0.01
_reflns_d_resolution_high 0.666
_reflns_d_resolution_low 7.527
_reflns_limit_h_max 19
_reflns_limit_h_min 0
_reflns_limit_k_max 19
_reflns_limit_k_min 0
_reflns_limit_l_max 6
_reflns_limit_l_min 0
_reflns_number_total 1037
_cod_data_source_file JSSC-2010-183-1272.cif
_cod_data_source_block NAGE3
_cod_depositor_comments
;
The following automatic conversions were performed:

data item '_geom_angle_publ_flag' value 'N' was changed to 'n' in
accordance with the built-in table derived from the CIF Core
dictionary named 'cif_core.dic' version 2.4.5 last updated on
2014-11-21 (106 times).

data item '_geom_bond_publ_flag' value 'N' was changed to 'n' in
accordance with the built-in table derived from the CIF Core
dictionary named 'cif_core.dic' version 2.4.5 last updated on
2014-11-21 (56 times).

Automatic conversion script
Id: cif_fix_values 8369 2020-08-20 11:38:08Z andrius 
;
_cod_original_cell_volume 778.852(5)
_cod_database_code 1563563
_gsas_exptl_extinct_corr_t_min 1.00000
_gsas_exptl_extinct_corr_t_max 1.00000

loop_
_symmetry_equiv_pos_site_id
_symmetry_equiv_pos_as_xyz
1 +x,+y,+z
2 x-y,+x,+z
3 -y,x-y,+z
4 -x,-y,+z
5 y-x,-x,+z
6 +y,y-x,+z
-1 -x,-y,-z
-2 y-x,-x,-z
-3 +y,y-x,-z
-4 +x,+y,-z
-5 x-y,+x,-z
-6 -y,x-y,-z

loop_
_atom_site_type_symbol
_atom_site_label
_atom_site_fract_x
_atom_site_fract_y
_atom_site_fract_z
_atom_site_occupancy
_atom_site_thermal_displace_type
_atom_site_U_iso_or_equiv
_atom_site_symmetry_multiplicity
Ge Ge1 0.37332(8) 0.26958(8) 0.0 1.0 Uiso 0.0115(4) 6
Ge Ge2 0.40826(8) 0.44914(8) 0.0 1.0 Uiso 0.0106(4) 6
Ge Ge3 0.52012(9) 0.15164(9) 0.5 1.0 Uiso 0.00521(32) 6
Ge Ge4 0.48411(10) 0.30138(7) 0.5 1.0 Uiso 0.00714(31) 6
Na Na5 0.66667 0.33333 0.0 1.0 Uiso 0.02 2
Na Na6 0.2539(6) 0.0639(7) 0.5 0.617(9) Uiso 0.0884(35) 6
Ge Ge7 0.0 0.0 0.5 0.617(7) Uiso 0.0884(35) 1

loop_
_atom_type_symbol
_atom_type_number_in_cell
_atom_type_scat_dispersion_real
_atom_type_scat_dispersion_imag
_atom_type_scat_Cromer_Mann_a1
_atom_type_scat_Cromer_Mann_a2
_atom_type_scat_Cromer_Mann_a3
_atom_type_scat_Cromer_Mann_a4
_atom_type_scat_Cromer_Mann_b1
_atom_type_scat_Cromer_Mann_b2
_atom_type_scat_Cromer_Mann_b3
_atom_type_scat_Cromer_Mann_b4
_atom_type_scat_Cromer_Mann_c
_atom_type_scat_source
Ge 24.617 0.000 0.000 16.0816 2.85090 6.37470 0.25160 3.70680 11.4468 3.68300 54.7625 2.13130 International_Tables_Vol_C
Na 5.704 0.000 0.000 4.76260 3.28500 3.17360 8.84220 1.26740 0.31360 1.11280 129.424 0.67600 International_Tables_Vol_C
Si 0.0 0.000 0.000 6.29150 2.43860 3.03530 32.3337 1.98910 0.67850 1.54100 81.6937 1.14070 International_Tables_Vol_C
C 0.0 0.000 0.000 2.31000 20.8439 1.02000 10.2075 1.58860 0.56870 0.86500 51.6512 0.21560 International_Tables_Vol_C

loop_
_geom_angle_atom_site_label_1
_geom_angle_atom_site_label_2
_geom_angle_atom_site_label_3
_geom_angle
_geom_angle_site_symmetry_1
_geom_angle_site_symmetry_2
_geom_angle_site_symmetry_3
_geom_angle_publ_flag
Ge2 Ge1 Ge4 91.95(4) 3_665 . 1_554 n
Ge2 Ge1 Ge4 91.95(4) 3_665 . 1_555 n
Ge4 Ge1 Ge4 106.29(5) 1_554 . 1_555 n
Ge1 Ge2 Ge2 104.17(7) 5_565 . 4_565 n
Ge1 Ge2 Ge3 120.46(4) 5_565 . 6_564 n
Ge1 Ge2 Ge3 120.46(4) 5_565 . 6_565 n
Ge2 Ge2 Ge3 100.09(5) 4_565 . 6_564 n
Ge2 Ge2 Ge3 100.09(5) 4_565 . 6_565 n
Ge3 Ge2 Ge3 107.20(6) 6_564 . 6_565 n
Ge2 Ge3 Ge2 107.20(6) 2_655 . 2_656 n
Ge2 Ge3 Ge4 112.53(4) 2_655 . 1_555 n
Ge2 Ge3 Ge4 100.93(5) 2_655 . 3_655 n
Ge2 Ge3 Na5 87.679(23) 2_655 . 1_555 n
Ge2 Ge3 Na5 163.16(4) 2_655 . 1_556 n
Ge2 Ge3 Ge4 112.53(4) 2_656 . 1_555 n
Ge2 Ge3 Ge4 100.93(5) 2_656 . 3_655 n
Ge2 Ge3 Na5 163.16(4) 2_656 . 1_555 n
Ge2 Ge3 Na5 87.679(23) 2_656 . 1_556 n
Ge4 Ge3 Ge4 121.15(9) 1_555 . 3_655 n
Ge4 Ge3 Na5 66.91(4) 1_555 . 1_555 n
Ge4 Ge3 Na5 66.91(4) 1_555 . 1_556 n
Ge4 Ge3 Na5 67.73(4) 3_655 . 1_555 n
Ge4 Ge3 Na5 67.73(4) 3_655 . 1_556 n
Na5 Ge3 Na5 76.593(27) 1_555 . 1_556 n
Ge1 Ge4 Ge1 106.29(5) 1_555 . 1_556 n
Ge1 Ge4 Ge3 104.32(4) 1_555 . 1_555 n
Ge1 Ge4 Ge3 111.06(4) 1_555 . 5_665 n
Ge1 Ge4 Na5 88.693(21) 1_555 . 1_555 n
Ge1 Ge4 Na5 164.13(4) 1_555 . 1_556 n
Ge1 Ge4 Ge3 104.32(4) 1_556 . 1_555 n
Ge1 Ge4 Ge3 111.06(4) 1_556 . 5_665 n
Ge1 Ge4 Na5 164.13(4) 1_556 . 1_555 n
Ge1 Ge4 Na5 88.693(21) 1_556 . 1_556 n
Ge3 Ge4 Ge3 118.85(9) 1_555 . 5_665 n
Ge3 Ge4 Na5 65.97(4) 1_555 . 1_555 n
Ge3 Ge4 Na5 65.97(4) 1_555 . 1_556 n
Ge3 Ge4 Na5 66.75(4) 5_665 . 1_555 n
Ge3 Ge4 Na5 66.75(4) 5_665 . 1_556 n
Na5 Ge4 Na5 75.948(30) 1_555 . 1_556 n
Ge3 Na5 Ge3 76.593(27) 1_554 . 1_555 n
Ge3 Na5 Ge3 85.636(20) 1_554 . 3_654 n
Ge3 Na5 Ge3 133.792(9) 1_554 . 3_655 n
Ge3 Na5 Ge3 85.635(20) 1_554 . 5_664 n
Ge3 Na5 Ge3 133.791(9) 1_554 . 5_665 n
Ge3 Na5 Ge4 47.115(25) 1_554 . 1_554 n
Ge3 Na5 Ge4 94.710(21) 1_554 . 1_555 n
Ge3 Na5 Ge4 45.519(25) 1_554 . 3_654 n
Ge3 Na5 Ge4 93.554(20) 1_554 . 3_655 n
Ge3 Na5 Ge4 103.723(14) 1_554 . 5_664 n
Ge3 Na5 Ge4 179.094(26) 1_554 . 5_665 n
Ge3 Na5 Ge3 133.792(9) 1_555 . 3_654 n
Ge3 Na5 Ge3 85.636(20) 1_555 . 3_655 n
Ge3 Na5 Ge3 133.791(9) 1_555 . 5_664 n
Ge3 Na5 Ge3 85.635(20) 1_555 . 5_665 n
Ge3 Na5 Ge4 94.710(21) 1_555 . 1_554 n
Ge3 Na5 Ge4 47.115(25) 1_555 . 1_555 n
Ge3 Na5 Ge4 93.554(20) 1_555 . 3_654 n
Ge3 Na5 Ge4 45.519(25) 1_555 . 3_655 n
Ge3 Na5 Ge4 179.094(26) 1_555 . 5_664 n
Ge3 Na5 Ge4 103.723(14) 1_555 . 5_665 n
Ge3 Na5 Ge3 76.593(27) 3_654 . 3_655 n
Ge3 Na5 Ge3 85.635(20) 3_654 . 5_664 n
Ge3 Na5 Ge3 133.791(9) 3_654 . 5_665 n
Ge3 Na5 Ge4 103.723(14) 3_654 . 1_554 n
Ge3 Na5 Ge4 179.094(26) 3_654 . 1_555 n
Ge3 Na5 Ge4 47.115(25) 3_654 . 3_654 n
Ge3 Na5 Ge4 94.711(21) 3_654 . 3_655 n
Ge3 Na5 Ge4 45.519(25) 3_654 . 5_664 n
Ge3 Na5 Ge4 93.554(20) 3_654 . 5_665 n
Ge3 Na5 Ge3 133.791(9) 3_655 . 5_664 n
Ge3 Na5 Ge3 85.635(20) 3_655 . 5_665 n
Ge3 Na5 Ge4 179.094(26) 3_655 . 1_554 n
Ge3 Na5 Ge4 103.723(14) 3_655 . 1_555 n
Ge3 Na5 Ge4 94.711(21) 3_655 . 3_654 n
Ge3 Na5 Ge4 47.115(25) 3_655 . 3_655 n
Ge3 Na5 Ge4 93.554(20) 3_655 . 5_664 n
Ge3 Na5 Ge4 45.519(25) 3_655 . 5_665 n
Ge3 Na5 Ge3 76.593(27) 5_664 . 5_665 n
Ge3 Na5 Ge4 45.519(25) 5_664 . 1_554 n
Ge3 Na5 Ge4 93.553(20) 5_664 . 1_555 n
Ge3 Na5 Ge4 103.723(14) 5_664 . 3_654 n
Ge3 Na5 Ge4 179.093(26) 5_664 . 3_655 n
Ge3 Na5 Ge4 47.115(25) 5_664 . 5_664 n
Ge3 Na5 Ge4 94.710(21) 5_664 . 5_665 n
Ge3 Na5 Ge4 93.553(20) 5_665 . 1_554 n
Ge3 Na5 Ge4 45.519(25) 5_665 . 1_555 n
Ge3 Na5 Ge4 179.093(26) 5_665 . 3_654 n
Ge3 Na5 Ge4 103.723(14) 5_665 . 3_655 n
Ge3 Na5 Ge4 94.710(21) 5_665 . 5_664 n
Ge3 Na5 Ge4 47.115(25) 5_665 . 5_665 n
Ge4 Na5 Ge4 75.948(30) 1_554 . 1_555 n
Ge4 Na5 Ge4 86.106(22) 1_554 . 3_654 n
Ge4 Na5 Ge4 133.575(10) 1_554 . 3_655 n
Ge4 Na5 Ge4 86.106(22) 1_554 . 5_664 n
Ge4 Na5 Ge4 133.575(10) 1_554 . 5_665 n
Ge4 Na5 Ge4 133.575(10) 1_555 . 3_654 n
Ge4 Na5 Ge4 86.106(22) 1_555 . 3_655 n
Ge4 Na5 Ge4 133.575(10) 1_555 . 5_664 n
Ge4 Na5 Ge4 86.106(22) 1_555 . 5_665 n
Ge4 Na5 Ge4 75.949(30) 3_654 . 3_655 n
Ge4 Na5 Ge4 86.106(22) 3_654 . 5_664 n
Ge4 Na5 Ge4 133.575(10) 3_654 . 5_665 n
Ge4 Na5 Ge4 133.575(10) 3_655 . 5_664 n
Ge4 Na5 Ge4 86.106(22) 3_655 . 5_665 n
Ge4 Na5 Ge4 75.949(30) 5_664 . 5_665 n
Na6 Na6 Na6 120.0 2_555 . 6_555 n

loop_
_geom_bond_atom_site_label_1
_geom_bond_atom_site_label_2
_geom_bond_distance
_geom_bond_site_symmetry_1
_geom_bond_site_symmetry_2
_geom_bond_publ_flag
Ge1 Ge2 2.4822(14) . 3_665 n
Ge1 Ge4 2.4798(9) . 1_554 n
Ge1 Ge4 2.4798(9) . 1_555 n
Ge1 Na6 3.345(7) . 1_554 n
Ge1 Na6 3.345(7) . 1_555 n
Ge1 Na6 3.310(7) . 2_554 n
Ge1 Na6 3.310(7) . 2_555 n
Ge2 Ge1 2.4822(14) . 5_565 n
Ge2 Ge2 2.3968(20) . 4_565 n
Ge2 Ge3 2.4653(10) . 6_564 n
Ge2 Ge3 2.4653(10) . 6_565 n
Ge3 Ge2 2.4653(10) . 2_655 n
Ge3 Ge2 2.4652(10) . 2_656 n
Ge3 Ge4 2.5686(14) . 1_555 n
Ge3 Ge4 2.4863(15) . 3_655 n
Ge3 Na5 3.2018(10) . 1_555 n
Ge3 Na5 3.2018(10) . 1_556 n
Ge3 Na6 3.537(7) . 1_555 n
Ge4 Ge1 2.4798(9) . 1_555 n
Ge4 Ge1 2.4798(9) . 1_556 n
Ge4 Ge3 2.5686(14) . 1_555 n
Ge4 Ge3 2.4863(15) . 5_665 n
Ge4 Na5 3.2248(11) . 1_555 n
Ge4 Na5 3.2248(11) . 1_556 n
Ge4 Na6 3.522(8) . 1_555 n
Na5 Ge3 3.2018(10) . 1_554 n
Na5 Ge3 3.2018(10) . 1_555 n
Na5 Ge3 3.2017(10) . 3_654 n
Na5 Ge3 3.2017(10) . 3_655 n
Na5 Ge3 3.2018(10) . 5_664 n
Na5 Ge3 3.2018(10) . 5_665 n
Na5 Ge4 3.2248(11) . 1_554 n
Na5 Ge4 3.2248(11) . 1_555 n
Na5 Ge4 3.2248(11) . 3_654 n
Na5 Ge4 3.2248(11) . 3_655 n
Na5 Ge4 3.2248(11) . 5_664 n
Na5 Ge4 3.2248(11) . 5_665 n
Na5 Na5 3.968450(10) . 1_554 n
Na5 Na5 3.968450(10) . 1_556 n
Na6 Ge1 3.345(7) . 1_555 n
Na6 Ge1 3.345(7) . 1_556 n
Na6 Ge1 3.310(7) . 6_555 n
Na6 Ge1 3.310(7) . 6_556 n
Na6 Ge3 3.537(7) . 1_555 n
Na6 Ge4 3.522(8) . 1_555 n
Na6 Na6 3.968450(10) . 1_554 n
Na6 Na6 3.968450(10) . 1_556 n
Na6 Na6 3.444(7) . 2_555 n
Na6 Na6 3.444(7) . 6_555 n
Na6 Ge7 3.444(7) . 1_555 n
Ge7 Na6 3.444(7) . 1_555 n
Ge7 Na6 3.444(7) . 2_555 n
Ge7 Na6 3.444(7) . 3_555 n
Ge7 Na6 3.444(7) . 4_555 n
Ge7 Na6 3.444(7) . 5_555 n
Ge7 Na6 3.444(7) . 6_555 n
